data_7050459
loop_
_publ_author_name
'Tozawa, Tomokazu'
'Tachikawa, Tatsuya'
'Tokita, Sumio'
'Kubo, Yuji'

_publ_section_title
;
 Chirality induction in a dibenzo-30-crown-10 congener promoted by an
 ion-pair coordinated self-assembly
;
_journal_issue 2
_journal_name_full 'New Journal of Chemistry'
_journal_page_first 221
_journal_paper_doi 10.1039/b209033c
_journal_volume 27
_journal_year 2003
_chemical_compound_source 'Local laboratory'
_chemical_formula_moiety 'C47 H64 I K N6 O9 S2 '
_chemical_formula_sum 'C47 H64 I K N6 O9 S2'
_chemical_formula_weight 1087.18
_space_group_IT_number 2
_symmetry_cell_setting triclinic
_symmetry_space_group_name_Hall '-P 1'
_symmetry_space_group_name_H-M 'P -1'
_atom_sites_solution_hydrogens mixed
_atom_sites_solution_primary direct
_atom_sites_solution_secondary difmap
_audit_creation_method maXus
_cell_angle_alpha 112.21(2)
_cell_angle_beta 95.65(2)
_cell_angle_gamma 83.440(10)
_cell_formula_units_Z 2
_cell_length_a 13.117(2)
_cell_length_b 16.848(3)
_cell_length_c 13.008(6)
_cell_measurement_reflns_used 22
_cell_measurement_theta_max 20
_cell_measurement_theta_min 10
_cell_volume 2639.2(14)
_computing_cell_refinement 'MXC(MAC Science)'
_computing_data_collection 'MXC(MAC Science)'
_computing_data_reduction 'maXus (Mackay et al., 1999)'
_computing_molecular_graphics 'Ortep (Johnson, 1976)'
_computing_publication_material 'maxus(Mackay et al., 1999)'
_computing_structure_refinement 'maxus(Mackay et al., 1999)'
_computing_structure_solution 'SIR92 (Altomare et al., 1994)'
_diffrn_ambient_temperature 298
_diffrn_measurement_device 'Mac Science MXC18'
_diffrn_measurement_method '\q \w scans'
_diffrn_orient_matrix_type X=UH
_diffrn_orient_matrix_UB_11 -0.05038
_diffrn_orient_matrix_UB_12 0.04449
_diffrn_orient_matrix_UB_13 -0.01418
_diffrn_orient_matrix_UB_21 0.05589
_diffrn_orient_matrix_UB_22 0.03957
_diffrn_orient_matrix_UB_23 0.01671
_diffrn_orient_matrix_UB_31 0.01575
_diffrn_orient_matrix_UB_32 -0.02436
_diffrn_orient_matrix_UB_33 -0.08025
_diffrn_radiation_monochromator graphite
_diffrn_radiation_source 'fine-focus sealed tube'
_diffrn_radiation_type ' MoK\a'
_diffrn_radiation_wavelength_id all
_diffrn_reflns_av_R_equivalents 0.021
_diffrn_reflns_limit_h_max 17
_diffrn_reflns_limit_h_min -16
_diffrn_reflns_limit_k_max 21
_diffrn_reflns_limit_k_min -19
_diffrn_reflns_limit_l_max 0
_diffrn_reflns_limit_l_min -16
_diffrn_reflns_number 12515
_diffrn_reflns_theta_max 27.51
_exptl_absorpt_coefficient_mu 0.82
_exptl_absorpt_correction_type none
_exptl_crystal_colour Colourless
_exptl_crystal_density_diffrn 1.36817
_exptl_crystal_density_method 'not measured'
_exptl_crystal_description Cube
_exptl_crystal_F_000 1064
_exptl_crystal_size_max 0.4
_exptl_crystal_size_mid 0.2
_exptl_crystal_size_min 0.2
_refine_diff_density_max 0.51
_refine_diff_density_min 0.25
_refine_ls_extinction_method none
_refine_ls_goodness_of_fit_all 2.513
_refine_ls_goodness_of_fit_gt 2.311
_refine_ls_goodness_of_fit_ref 2.311
_refine_ls_hydrogen_treatment noref
_refine_ls_matrix_type full
_refine_ls_number_parameters 683
_refine_ls_number_reflns 4839
_refine_ls_R_factor_all 0.204
_refine_ls_R_factor_gt 0.076
_refine_ls_shift/su_max 0.938
_refine_ls_shift/su_mean 0.119
_refine_ls_structure_factor_coef F^2^
_refine_ls_weighting_details ' w = 1 / ( s^2^(Fo^2^) + 0.03000 * Fo^2^)'
_refine_ls_weighting_scheme sigma
_refine_ls_wR_factor_all 0.095
_refine_ls_wR_factor_gt 0.053
_refine_ls_wR_factor_ref 0.030
_reflns_d_resolution_high 0.62
_reflns_d_resolution_low 2.55
_reflns_limit_h_max 17
_reflns_limit_h_min 0
_reflns_limit_k_max 21
_reflns_limit_k_min -21
_reflns_limit_l_max 17
_reflns_limit_l_min -2
_reflns_number_gt 4839
_reflns_number_total 12063
_reflns_threshold_expression 'I> 2.00 sigma(I)'
_cod_data_source_file b209033c.txt
_cod_data_source_block compound
_cod_depositor_comments
;
The following automatic conversions were performed:
'_symmetry_cell_setting' value 'Triclinic' changed to 'triclinic'
according to '/home/saulius/struct/CIF-dictionaries/cif_core.dic'
dictionary named 'cif_core.dic' version 2.4.1 from 2010-06-29.

Automatic conversion script
Id: cif_fix_enum 1527 2010-12-29 10:47:43Z saulius 

The following automatic conversions were performed:

'_atom_site_adp_type' tag value 'Uij' was replaced with 'Uani' value
66 times.

Automatic conversion script
Id: cif_fix_values 1646 2011-03-28 12:23:43Z adriana 

The following automatic conversions were performed:

'_atom_sites_solution_hydrogens' value 'geom, diff' was changed to
'mixed'.

Automatic conversion script
Id: cif_fix_values 6452 2018-10-05 10:23:21Z andrius 
;
_cod_original_cell_volume 2639.0(10)
_cod_original_sg_symbol_H-M 'P -1          '
_cod_original_formula_sum 'C47 H64 I K N6 O9 S2 '
_cod_database_code 7050459

loop_
_symmetry_equiv_pos_as_xyz
+X,+Y,+Z
-X,-Y,-Z

loop_
_atom_site_label
_atom_site_fract_x
_atom_site_fract_y
_atom_site_fract_z
_atom_site_U_iso_or_equiv
_atom_site_occupancy
_atom_site_adp_type
I1 -0.006771(8) 0.272285(7) 0.851801(9) 0.08590(7) 1.00 Uani
K2 0.31065(2) -0.24289(2) 0.70683(2) 0.0726(2) 1.00 Uani
S45 0.19703(3) 0.28407(2) 1.23077(3) 0.0934(3) 1.00 Uani
S55 -0.30229(2) 0.01585(2) 0.66492(3) 0.0685(2) 1.00 Uani
O6 0.23465(7) -0.39162(5) 0.54877(7) 0.0668(6) 1.00 Uani
O9 0.43766(7) -0.35782(6) 0.54654(7) 0.0841(7) 1.00 Uani
O12 0.45386(7) -0.17554(6) 0.60882(7) 0.0784(7) 1.00 Uani
O22 0.38892(7) -0.09842(5) 0.88165(6) 0.0637(6) 1.00 Uani
O25 0.50243(7) -0.26028(7) 0.82153(8) 0.1013(8) 1.00 Uani
O28 0.37070(10) -0.38629(7) 0.79430(10) 0.1109(9) 1.00 Uani
O31 0.20075(8) -0.26939(7) 0.87781(8) 0.1018(8) 1.00 Uani
O34 0.11274(6) -0.16542(5) 0.76640(7) 0.0728(6) 1.00 Uani
O63 -0.25377(8) 0.50141(7) 0.79797(9) 0.1232(9) 1.00 Uani
N3 0.12998(7) -0.23199(7) 0.54511(8) 0.0558(7) 1.00 Uani
N15 0.30520(8) -0.02729(6) 0.73340(9) 0.0613(7) 1.00 Uani
N43 0.21933(8) 0.11613(8) 1.18890(10) 0.0676(9) 1.00 Uani
N46 0.20744(8) 0.19884(6) 1.36830(10) 0.0665(7) 1.00 Uani
N53 -0.11918(8) 0.07372(6) 0.74559(8) 0.0638(7) 1.00 Uani
N56 -0.24855(7) 0.17548(7) 0.77786(8) 0.0636(7) 1.00 Uani
C4 0.08010(10) -0.30987(9) 0.51930(10) 0.0620(10) 1.00 Uani
C5 0.14870(10) -0.39217(8) 0.47480(10) 0.0810(10) 1.00 Uani
C7 0.31430(10) -0.45660(8) 0.50040(10) 0.0850(10) 1.00 Uani
C8 0.3941(2) -0.42340(10) 0.4580(2) 0.0810(10) 1.00 Uani
C10 0.51970(10) -0.32100(10) 0.52380(10) 0.1060(10) 1.00 Uani
C11 0.49790(10) -0.23900(10) 0.51720(10) 0.1080(10) 1.00 Uani
C13 0.44780(10) -0.09390(10) 0.60570(10) 0.0750(10) 1.00 Uani
C14 0.41090(10) -0.02540(10) 0.71100(10) 0.0680(10) 1.00 Uani
C16 0.28030(10) 0.01276(9) 0.84860(10) 0.0558(9) 1.00 Uani
C17 0.21460(10) 0.08380(9) 0.88890(10) 0.0610(10) 1.00 Uani
C18 0.18804(9) 0.11992(7) 1.00020(10) 0.0620(9) 1.00 Uani
C19 0.23610(10) 0.08399(8) 1.07320(10) 0.0578(9) 1.00 Uani
C20 0.30007(9) 0.01114(8) 1.03500(10) 0.0560(9) 1.00 Uani
C21 0.32519(9) -0.02641(8) 0.92400(10) 0.0537(9) 1.00 Uani
C23 0.45700(10) -0.12370(10) 0.95780(10) 0.0750(10) 1.00 Uani
C24 0.54170(10) -0.18410(10) 0.89090(10) 0.0880(10) 1.00 Uani
C26 0.5303(2) -0.33290(10) 0.8394(3) 0.216(2) 1.00 Uani
C27 0.4782(2) -0.39690(10) 0.8113(2) 0.176(2) 1.00 Uani
C29 0.3163(2) -0.38630(10) 0.8772(2) 0.151(2) 1.00 Uani
C30 0.2139(2) -0.35420(10) 0.87630(10) 0.130(2) 1.00 Uani
C32 0.09910(10) -0.23690(10) 0.88440(10) 0.123(2) 1.00 Uani
C33 0.08280(10) -0.15470(10) 0.87350(10) 0.0890(10) 1.00 Uani
C35 0.05512(9) -0.12085(8) 0.70860(10) 0.0501(8) 1.00 Uani
C36 -0.00620(10) -0.04680(9) 0.75640(10) 0.0535(9) 1.00 Uani
C37 -0.06275(9) -0.00610(8) 0.69320(10) 0.0562(9) 1.00 Uani
C38 -0.05940(10) -0.04218(9) 0.58030(10) 0.0680(10) 1.00 Uani
C39 0.00380(10) -0.11492(8) 0.53091(9) 0.0574(9) 1.00 Uani
C40 0.06248(9) -0.15594(7) 0.59220(10) 0.0495(8) 1.00 Uani
C41 0.17998(9) -0.23117(8) 0.45000(10) 0.0900(10) 1.00 Uani
C42 0.23500(10) 0.01120(10) 0.66320(10) 0.0830(10) 1.00 Uani
C44 0.20881(9) 0.19848(8) 1.26430(10) 0.0575(9) 1.00 Uani
C47 0.20145(9) 0.26623(9) 1.47520(10) 0.0576(9) 1.00 Uani
C48 0.21020(10) 0.23920(10) 1.56490(10) 0.0710(10) 1.00 Uani
C49 0.20010(10) 0.30110(10) 1.66860(10) 0.0910(10) 1.00 Uani
C50 0.18500(10) 0.38530(10) 1.68700(10) 0.1030(10) 1.00 Uani
C51 0.17860(10) 0.41170(10) 1.60170(10) 0.1050(10) 1.00 Uani
C52 0.18650(10) 0.35260(10) 1.49470(10) 0.0790(10) 1.00 Uani
C54 -0.22200(10) 0.08988(8) 0.73060(10) 0.0560(9) 1.00 Uani
C57 -0.34450(10) 0.22408(9) 0.78650(10) 0.0620(10) 1.00 Uani
C58 -0.34230(10) 0.31064(9) 0.80280(10) 0.0700(10) 1.00 Uani
C59 -0.4337(2) 0.36322(9) 0.81430(10) 0.0930(10) 1.00 Uani
C60 -0.52580(10) 0.33070(10) 0.8101(2) 0.103(2) 1.00 Uani
C61 -0.52740(10) 0.24730(10) 0.79560(10) 0.0950(10) 1.00 Uani
C62 -0.43600(10) 0.19310(8) 0.78410(10) 0.0840(10) 1.00 Uani
C64 -0.18460(10) 0.52460(10) 0.86830(10) 0.0980(10) 1.00 Uani
C65 -0.08060(10) 0.52811(9) 0.84010(10) 0.1180(10) 1.00 Uani
C66 -0.2036(2) 0.5501(2) 0.9817(2) 0.293(3) 1.00 Uani
H17 0.1810(7) 0.1129(6) 0.8444(7) 0.040(3) 1.00 Uiso
H18 0.137(5) 0.168(5) 1.024(6) 0.05(3) 1.00 Uiso
H20 0.330(6) -0.017(5) 1.084(7) 0.05(4) 1.00 Uiso
H38 -0.0855(6) -0.0131(5) 0.5415(7) 0.016(3) 1.00 Uiso
H36 -0.0141(6) -0.0268(5) 0.8317(6) 0.018(3) 1.00 Uiso
H39 0.008(6) -0.139(5) 0.452(7) 0.05(3) 1.00 Uiso
H43 0.2301(6) 0.0779(5) 1.2210(7) 0.012(3) 1.00 Uiso
H48 0.2185(6) 0.1751(5) 1.5511(7) 0.038(3) 1.00 Uiso
H49 0.204(7) 0.283(6) 1.731(8) 0.05(4) 1.00 Uiso
H4A 0.0528(6) -0.3091(5) 0.5906(6) 0.023(3) 1.00 Uiso
H4B 0.0080(7) -0.3156(5) 0.4739(7) 0.054(3) 1.00 Uiso
H50 0.180(5) 0.426(4) 1.762(6) 0.05(2) 1.00 Uiso
H51 0.169(6) 0.472(5) 1.616(6) 0.05(3) 1.00 Uiso
H52 0.182(7) 0.373(6) 1.434(8) 0.05(4) 1.00 Uiso
H58 -0.279(7) 0.334(6) 0.805(9) 0.05(5) 1.00 Uiso
H5A 0.110(6) -0.440(5) 0.463(6) 0.05(3) 1.00 Uiso
H5B 0.170(7) -0.395(6) 0.405(8) 0.05(4) 1.00 Uiso
H60 -0.5878(8) 0.3605(7) 0.8220(10) 0.085(5) 1.00 Uiso
H61 -0.6000(10) 0.2270(10) 0.7970(10) 0.210(10) 1.00 Uiso
H62 -0.440(7) 0.135(6) 0.777(7) 0.05(3) 1.00 Uiso
H8A 0.4587(8) -0.4749(7) 0.4278(8) 0.096(5) 1.00 Uiso
H8B 0.3728(9) -0.3983(8) 0.4240(10) 0.047(5) 1.00 Uiso
H10A 0.550(9) -0.363(8) 0.460(10) 0.05(6) 1.00 Uiso
H10B 0.570(10) -0.311(9) 0.590(10) 0.05(9) 1.00 Uiso
H11A 0.560(10) -0.219(9) 0.500(10) 0.05(9) 1.00 Uiso
H11B 0.447(8) -0.248(7) 0.457(9) 0.05(5) 1.00 Uiso
H13A 0.40(2) -0.090(10) 0.55(2) 0.1(2) 1.00 Uiso
H13B 0.510(10) -0.082(9) 0.590(10) 0.05(9) 1.00 Uiso
H14A 0.4517(6) -0.0337(5) 0.7558(6) 0.002(3) 1.00 Uiso
H14B 0.4287(7) 0.0373(6) 0.7157(7) 0.056(4) 1.00 Uiso
H23A 0.4190(7) -0.1511(6) 0.9913(8) 0.048(4) 1.00 Uiso
H23B 0.4858(7) -0.0702(6) 1.0072(7) 0.044(3) 1.00 Uiso
H24A 0.5842(7) -0.2004(6) 0.9366(8) 0.042(4) 1.00 Uiso
H24B 0.596(3) -0.125(2) 0.907(3) 0.65(3) 1.00 Uiso
H26A 0.5263(6) -0.3101(5) 0.9188(7) 0.050(3) 1.00 Uiso
H26B 0.6006(7) -0.3495(6) 0.8213(7) 0.050(4) 1.00 Uiso
H27A 0.4991(7) -0.4303(6) 0.7375(8) 0.050(4) 1.00 Uiso
H27B 0.4897(7) -0.4314(5) 0.8562(7) 0.050(3) 1.00 Uiso
H29A 0.3442(8) -0.3441(6) 0.9437(8) 0.050(4) 1.00 Uiso
H29B 0.324(2) -0.441(2) 0.884(2) 0.05(2) 1.00 Uiso
H30A 0.187659 -0.392205 0.805268 0.050000 1.00 Uiso
H30B 0.177015 -0.358506 0.934066 0.050000 1.00 Uiso
H32A 0.074527 -0.233370 0.953354 0.050000 1.00 Uiso
H32B 0.060684 -0.276284 0.823433 0.050000 1.00 Uiso
H33A 0.0186(7) -0.1321(7) 0.8808(8) 0.055(4) 1.00 Uiso
H33B 0.1300(10) -0.0893(9) 0.9290(10) 0.180(7) 1.00 Uiso
H41A 0.225248 -0.282283 0.420299 0.050000 1.00 Uiso
H41B 0.218186 -0.181486 0.471923 0.050000 1.00 Uiso
H41C 0.127104 -0.229006 0.394294 0.050000 1.00 Uiso
H42A 0.2643(8) 0.0842(7) 0.6813(9) 0.116(5) 1.00 Uiso
H42B 0.1620(7) -0.0090(7) 0.6595(8) 0.073(4) 1.00 Uiso
H42C 0.2476(7) -0.0166(6) 0.6067(6) 0.011(3) 1.00 Uiso
H65A -0.080343 0.509786 0.760717 0.050000 1.00 Uiso
H65B -0.034259 0.489718 0.864976 0.050000 1.00 Uiso
H65C -0.058893 0.585349 0.874175 0.050000 1.00 Uiso
H66A -0.2744(8) 0.5459(7) 0.9902(9) 0.050(5) 1.00 Uiso
H66B -0.1861(7) 0.6080(7) 1.0228(8) 0.050(4) 1.00 Uiso
H66C -0.1608(7) 0.5115(6) 1.0093(6) 0.050(3) 1.00 Uiso
H46 0.210944 0.140328 1.363507 0.050000 1.00 Uiso
H7A 0.283949 -0.502065 0.439402 0.050000 1.00 Uiso
H7B 0.345163 -0.478645 0.555300 0.050000 1.00 Uiso
H56 -0.186779 0.203185 0.810033 0.050000 1.00 Uiso
H59 -0.432317 0.422531 0.824166 0.050000 1.00 Uiso
H53 -0.079829 0.118809 0.796163 0.050000 1.00 Uiso

loop_
_atom_site_aniso_label
_atom_site_aniso_U_11
_atom_site_aniso_U_22
_atom_site_aniso_U_33
_atom_site_aniso_U_12
_atom_site_aniso_U_13
_atom_site_aniso_U_23
I1 0.08055(8) 0.08597(8) 0.07732(8) -.02313(6) -.00282(6) 0.02970(6)
K2 0.0617(2) 0.0768(2) 0.0604(2) 0.0016(2) 0.0029(2) 0.0128(2)
S45 0.1477(4) 0.0554(3) 0.0657(3) 0.0042(3) 0.0168(3) 0.0237(2)
S55 0.0580(2) 0.0546(2) 0.0800(3) -.0109(2) -.0024(2) 0.0229(2)
O6 0.0562(6) 0.0616(7) 0.0638(7) 0.0071(5) 0.0022(6) 0.0101(5)
O9 0.0715(7) 0.0744(7) 0.0815(8) -.0148(6) 0.0224(6) -.0019(6)
O12 0.0833(7) 0.0609(7) 0.0737(7) 0.0001(6) 0.0329(6) 0.0086(6)
O22 0.0703(7) 0.0506(6) 0.0545(6) 0.0122(5) -.0039(5) 0.0124(5)
O25 0.0951(8) 0.0575(7) 0.1220(10) 0.0255(7) -.0300(7) 0.0200(7)
O28 0.1080(10) 0.0949(9) 0.1120(10) 0.0245(8) 0.0251(8) 0.0466(8)
O31 0.0868(8) 0.1089(9) 0.1034(8) 0.0237(7) 0.0246(7) 0.0727(8)
O34 0.0650(6) 0.0900(7) 0.0533(6) 0.0259(5) 0.0236(5) 0.0372(6)
O63 0.0986(9) 0.1380(10) 0.1035(9) -.0260(8) -.0200(7) 0.0301(8)
N3 0.0503(7) 0.0713(8) 0.0373(7) -.0012(7) 0.0046(6) 0.0235(6)
N15 0.0447(8) 0.0730(8) 0.0538(8) -.0103(6) 0.0004(6) 0.0203(7)
N43 0.0815(9) 0.0584(9) 0.0544(9) -.0054(7) 0.0157(7) 0.0221(8)
N46 0.0894(9) 0.0347(7) 0.0654(8) -.0055(6) 0.0129(7) 0.0153(7)
N53 0.0548(7) 0.0398(7) 0.0791(8) 0.0009(6) -.0034(7) 0.0093(6)
N56 0.0398(7) 0.0668(8) 0.0725(8) 0.0029(6) 0.0011(6) 0.0299(7)
C4 0.0450(10) 0.0530(10) 0.0720(10) -.0143(8) 0.0014(9) 0.0091(9)
C5 0.0680(10) 0.0610(10) 0.0910(10) -.0082(9) 0.0190(10) 0.0016(9)
C7 0.0700(10) 0.0660(10) 0.0990(10) 0.0008(9) -.0090(10) 0.0200(10)
C8 0.078(2) 0.0720(10) 0.0700(10) 0.0080(10) -.0010(10) 0.0080(10)
C10 0.1000(10) 0.0890(10) 0.0990(10) 0.0130(10) 0.0450(10) 0.0040(10)
C11 0.0830(10) 0.108(2) 0.113(2) -.0020(10) 0.0400(10) 0.0330(10)
C13 0.0630(10) 0.0750(10) 0.0690(10) -.0133(9) 0.0160(8) 0.0080(10)
C14 0.0550(10) 0.0650(10) 0.0690(10) -.0130(10) -.0030(10) 0.0160(10)
C16 0.0425(9) 0.0610(10) 0.0500(10) -.0016(8) -.0011(8) 0.0131(9)
C17 0.0500(10) 0.0710(10) 0.0520(10) 0.0009(8) -.0067(8) 0.0308(9)
C18 0.0458(9) 0.0560(9) 0.0720(10) 0.0104(7) 0.0087(8) 0.0241(9)
C19 0.0570(10) 0.0520(10) 0.0540(10) 0.0074(8) 0.0167(8) 0.0154(8)
C20 0.0700(10) 0.0532(9) 0.0373(9) -.0044(8) -.0017(7) 0.0204(7)
C21 0.0497(9) 0.0396(9) 0.0600(10) -.0103(7) -.0104(8) 0.0148(8)
C23 0.0670(10) 0.0600(10) 0.0830(10) -.0060(10) -.0020(10) 0.0210(10)
C24 0.0810(10) 0.0540(10) 0.0940(10) 0.0120(10) -.0450(10) -.0030(10)
C26 0.116(2) 0.094(2) 0.388(4) 0.015(2) -.064(2) 0.097(2)
C27 0.194(3) 0.129(2) 0.194(2) 0.101(2) 0.095(2) 0.115(2)
C29 0.170(2) 0.107(2) 0.165(2) 0.035(2) 0.052(2) 0.083(2)
C30 0.142(2) 0.127(2) 0.116(2) 0.0310(10) 0.0570(10) 0.0820(10)
C32 0.100(2) 0.176(2) 0.0830(10) 0.0100(10) 0.0330(10) 0.0790(10)
C33 0.0780(10) 0.109(2) 0.0730(10) 0.0300(10) 0.0370(10) 0.0600(10)
C35 0.0425(8) 0.0505(9) 0.0507(9) 0.0062(7) 0.0090(7) 0.0259(8)
C36 0.0476(9) 0.0560(10) 0.0470(10) 0.0064(7) 0.0138(8) 0.0163(9)
C37 0.0427(9) 0.0442(9) 0.0700(10) 0.0047(7) 0.0083(8) 0.0199(9)
C38 0.0620(10) 0.0560(10) 0.0770(10) 0.0108(8) -.0060(9) 0.0400(10)
C39 0.0640(10) 0.0553(9) 0.0433(9) 0.0040(8) 0.0048(7) 0.0198(8)
C40 0.0413(8) 0.0441(9) 0.0540(10) 0.0062(7) 0.0082(7) 0.0187(8)
C41 0.0630(10) 0.0990(10) 0.0870(10) 0.0216(8) 0.0062(9) 0.0350(10)
C42 0.0750(10) 0.116(2) 0.0390(10) -.0090(10) 0.0030(10) 0.0200(10)
C44 0.0586(9) 0.0550(10) 0.0470(9) -.0137(7) 0.0101(8) 0.0081(8)
C47 0.0455(9) 0.0610(10) 0.0540(10) -.0108(8) 0.0115(7) 0.0107(9)
C48 0.0680(10) 0.0650(10) 0.0680(10) -.0084(9) 0.0005(9) 0.0260(10)
C49 0.0830(10) 0.130(2) 0.0430(10) -.0250(10) 0.0060(9) 0.0230(10)
C50 0.1220(10) 0.0870(10) 0.0610(10) -.0270(10) 0.0220(10) -.0390(10)
C51 0.147(2) 0.0740(10) 0.0720(10) -.0040(10) 0.0380(10) 0.0070(10)
C52 0.1100(10) 0.0580(10) 0.0610(10) -.0130(10) 0.0307(9) 0.0172(9)
C54 0.0620(10) 0.0433(9) 0.0558(9) 0.0235(8) 0.0153(8) 0.0291(8)
C57 0.0700(10) 0.0540(10) 0.0509(9) -.0074(9) 0.0018(8) 0.0186(8)
C58 0.0740(10) 0.0600(10) 0.0630(10) 0.0062(9) 0.0232(8) 0.0205(8)
C59 0.1150(10) 0.0550(10) 0.0930(10) 0.0240(10) 0.0090(10) 0.0289(9)
C60 0.0610(10) 0.116(2) 0.1060(10) 0.0220(10) 0.0120(10) 0.0360(10)
C61 0.0680(10) 0.0890(10) 0.1070(10) 0.0040(10) 0.0020(10) 0.0290(10)
C62 0.0700(10) 0.0540(10) 0.1110(10) -.0020(9) 0.0150(10) 0.0251(9)
C64 0.098(2) 0.0700(10) 0.103(2) -.0300(10) -.0270(10) 0.0190(10)
C65 0.1100(10) 0.0930(10) 0.1200(10) -.0230(10) -.0340(10) 0.0190(10)
C66 0.237(3) 0.536(4) 0.0530(10) -.192(3) -.007(2) 0.068(2)

loop_
_atom_type_symbol
_atom_type_description
_atom_type_scat_dispersion_real
_atom_type_scat_dispersion_imag
_atom_type_scat_source
'C ' 'C ' 0.0033 0.0016 'Waasmaier & Kirfel, 1995'
'H ' 'H ' 0.0000 0.0000 'Waasmaier & Kirfel, 1995'
'N ' 'N ' 0.0061 0.0033 'Waasmaier & Kirfel, 1995'
'O ' 'O ' 0.0106 0.0060 'Waasmaier & Kirfel, 1995'
'S ' 'S ' 0.1246 0.1234 'Waasmaier & Kirfel, 1995'
'K ' 'K ' 0.2009 0.2494 'Waasmaier & Kirfel, 1995'
'I ' 'I ' -0.4742 1.8119 'Waasmaier & Kirfel, 1995'

loop_
_diffrn_radiation_wavelength
0.71073

loop_
_geom_angle_atom_site_label_1
_geom_angle_atom_site_label_2
_geom_angle_atom_site_label_3
_geom_angle
_geom_angle_site_symmetry_1
_geom_angle_site_symmetry_2
_geom_angle_site_symmetry_3
_geom_angle_publ_flag
C5 O6 C7 113.30(10) . . . ?
C8 O9 C10 116.9(2) . . . ?
C11 O12 C13 113.7(2) . . . ?
C21 O22 C23 117.5(2) . . . ?
C24 O25 C26 120.2(2) . . . ?
C27 O28 C29 115.4(2) . . . ?
C30 O31 C32 112.3(2) . . . ?
C33 O34 C35 118.5(2) . . . ?
C4 N3 C40 112.60(10) . . . ?
C4 N3 C41 112.3(2) . . . ?
C40 N3 C41 111.8(2) . . . ?
C14 N15 C16 116.0(2) . . . ?
C19 N43 C44 130.7(2) . . . ?
C44 N46 C47 133.0(2) . . . ?
C37 N53 C54 125.3(2) . . . ?
C54 N56 C57 131.9(2) . . . ?
O6 C7 C8 112.0(2) . . . ?
O9 C8 C7 108.3(2) . . . ?
O9 C10 C11 116.9(2) . . . ?
O12 C11 C10 115.9(2) . . . ?
N15 C16 C17 124.1(2) . . . ?
N15 C16 C21 118.1(2) . . . ?
C17 C16 C21 117.8(2) . . . ?
C16 C17 C18 123.4(2) . . . ?
C17 C18 C19 118.1(2) . . . ?
N43 C19 C18 123.9(2) . . . ?
N43 C19 C20 116.1(2) . . . ?
C18 C19 C20 119.9(2) . . . ?
C19 C20 C21 122.2(2) . . . ?
O22 C21 C16 116.9(2) . . . ?
O22 C21 C20 124.7(2) . . . ?
C16 C21 C20 118.4(2) . . . ?
O25 C26 C27 126.0(3) . . . ?
O28 C27 C26 119.8(3) . . . ?
O28 C29 C30 116.1(2) . . . ?
O31 C30 C29 113.3(2) . . . ?
O31 C32 C33 113.0(2) . . . ?
O34 C33 C32 107.9(2) . . . ?
O34 C35 C36 124.5(2) . . . ?
O34 C35 C40 115.6(2) . . . ?
C36 C35 C40 119.9(2) . . . ?
C35 C36 C37 121.4(2) . . . ?
N53 C37 C36 120.0(2) . . . ?
N53 C37 C38 121.2(2) . . . ?
C36 C37 C38 118.8(2) . . . ?
C37 C38 C39 120.7(2) . . . ?
C38 C39 C40 121.6(2) . . . ?
N3 C40 C35 118.5(2) . . . ?
N3 C40 C39 124.0(2) . . . ?
C35 C40 C39 117.5(2) . . . ?
S45 C44 N43 123.9(2) . . . ?
S45 C44 N46 125.7(2) . . . ?
N43 C44 N46 110.4(2) . . . ?
N46 C47 C48 115.2(2) . . . ?
N46 C47 C52 125.4(2) . . . ?
C48 C47 C52 119.4(2) . . . ?
C47 C48 C49 117.4(2) . . . ?
C48 C49 C50 122.9(2) . . . ?
C49 C50 C51 120.0(2) . . . ?
C50 C51 C52 120.2(2) . . . ?
C47 C52 C51 120.2(2) . . . ?
S55 C54 N53 124.70(10) . . . ?
S55 C54 N56 125.30(10) . . . ?
N53 C54 N56 110.0(2) . . . ?
N56 C57 C58 116.4(2) . . . ?
N56 C57 C62 124.5(2) . . . ?
C58 C57 C62 119.1(2) . . . ?
C57 C58 C59 119.8(2) . . . ?
C58 C59 C60 120.5(2) . . . ?
C59 C60 C61 119.6(2) . . . ?
C60 C61 C62 120.9(2) . . . ?
C57 C62 C61 120.2(2) . . . ?
O63 C64 C65 122.1(2) . . . ?
O63 C64 C66 119.8(2) . . . ?
C65 C64 C66 118.1(2) . . . ?
C19 N43 H43 115.5(6) . . . ?
C44 N43 H43 112.4(6) . . . ?
C44 N46 H46 108.4(2) . . . ?
C47 N46 H46 118.6(2) . . . ?
C37 N53 H53 115.6(2) . . . ?
C54 N53 H53 119.1(2) . . . ?
C54 N56 H56 107.5(2) . . . ?
C57 N56 H56 120.5(2) . . . ?
O6 C5 H5A 110.6(2) . . . ?
O6 C5 H5B 110.3(2) . . . ?
H5A C5 H5B 109.4(2) . . . ?
O6 C7 H7A 108.1(2) . . . ?
O6 C7 H7B 109.0(2) . . . ?
C8 C7 H7A 108.7(2) . . . ?
C8 C7 H7B 109.6(2) . . . ?
H7A C7 H7B 109.5(2) . . . ?
O9 C8 H8B 98.6(11) . . . ?
C7 C8 H8B 113.3(12) . . . ?
O9 C10 H10A 107.8(2) . . . ?
O9 C10 H10B 105.5(2) . . . ?
C11 C10 H10A 112.9(2) . . . ?
C11 C10 H10B 103.7(2) . . . ?
H10A C10 H10B 109.6(2) . . . ?
O12 C11 H11A 109.8(2) . . . ?
O12 C11 H11B 106.0(2) . . . ?
C10 C11 H11A 111.4(2) . . . ?
C10 C11 H11B 103.8(2) . . . ?
H11A C11 H11B 109.5(2) . . . ?
O12 C13 H13A 109.2(2) . . . ?
O12 C13 H13B 109.7(2) . . . ?
H13A C13 H13B 109.5(2) . . . ?
N15 C14 H14A 113.6(7) . . . ?
C16 C17 H17 123.0(6) . . . ?
C18 C17 H17 113.6(6) . . . ?
C17 C18 H18 120.6(2) . . . ?
C19 C18 H18 121.3(2) . . . ?
C19 C20 H20 121.1(2) . . . ?
C21 C20 H20 116.7(2) . . . ?
O22 C23 H23A 107.9(7) . . . ?
O22 C23 H23B 104.0(6) . . . ?
H23A C23 H23B 116.6(9) . . . ?
O25 C24 H24A 102.6(7) . . . ?
O25 C26 H26A 98.2(2) . . . ?
O25 C26 H26B 107.6(3) . . . ?
C27 C26 H26A 101.3(3) . . . ?
C27 C26 H26B 112.0(3) . . . ?
H26A C26 H26B 109.6(3) . . . ?
O28 C27 H27A 102.3(3) . . . ?
O28 C27 H27B 105.1(3) . . . ?
C26 C27 H27A 102.4(3) . . . ?
C26 C27 H27B 116.5(4) . . . ?
H27A C27 H27B 109.5(2) . . . ?
O28 C29 H29A 105.5(2) . . . ?
O28 C29 H29B 111.2(2) . . . ?
C30 C29 H29A 101.4(2) . . . ?
C30 C29 H29B 112.4(3) . . . ?
H29A C29 H29B 109.5(2) . . . ?
O31 C30 H30A 108.4(2) . . . ?
O31 C30 H30B 110.5(2) . . . ?
C29 C30 H30A 101.5(2) . . . ?
C29 C30 H30B 113.3(3) . . . ?
H30A C30 H30B 109.3(2) . . . ?
O31 C32 H32A 109.5(2) . . . ?
O31 C32 H32B 107.3(2) . . . ?
C33 C32 H32A 110.4(2) . . . ?
C33 C32 H32B 107.1(2) . . . ?
H32A C32 H32B 109.3(2) . . . ?
O34 C33 H33A 109.0(8) . . . ?
C32 C33 H33A 113.9(8) . . . ?
C35 C36 H36 119.0(6) . . . ?
C37 C36 H36 119.4(6) . . . ?
C37 C38 H38 119.0(7) . . . ?
C39 C38 H38 118.7(7) . . . ?
C38 C39 H39 121.2(2) . . . ?
C40 C39 H39 117.3(2) . . . ?
N3 C41 H41A 110.4(2) . . . ?
N3 C41 H41B 110.2(2) . . . ?
N3 C41 H41C 107.7(2) . . . ?
H41A C41 H41B 109.6(2) . . . ?
H41A C41 H41C 109.5(2) . . . ?
H41B C41 H41C 109.5(2) . . . ?
C48 C49 H49 117.9(2) . . . ?
C50 C49 H49 119.2(3) . . . ?
C49 C50 H50 119.5(3) . . . ?
C51 C50 H50 120.5(3) . . . ?
C50 C51 H51 119.5(2) . . . ?
C52 C51 H51 120.3(2) . . . ?
C47 C52 H52 120.9(2) . . . ?
C51 C52 H52 119.0(2) . . . ?
C57 C58 H58 121.0(2) . . . ?
C59 C58 H58 119.2(2) . . . ?
C58 C59 H59 119.8(2) . . . ?
C60 C59 H59 119.8(2) . . . ?
C59 C60 H60 126.6(9) . . . ?
C61 C60 H60 113.6(9) . . . ?
C57 C62 H62 121.0(2) . . . ?
C61 C62 H62 118.7(2) . . . ?
C64 C65 H65A 108.1(2) . . . ?
C64 C65 H65B 109.0(2) . . . ?
C64 C65 H65C 111.4(2) . . . ?
H65A C65 H65B 109.4(2) . . . ?
H65A C65 H65C 109.4(2) . . . ?
H65B C65 H65C 109.4(2) . . . ?
C64 C66 H66A 110.8(2) . . . ?
C64 C66 H66B 110.9(2) . . . ?
C64 C66 H66C 106.6(3) . . . ?
H66A C66 H66B 109.5(3) . . . ?
H66A C66 H66C 109.5(3) . . . ?
H66B C66 H66C 109.4(2) . . . ?

loop_
_geom_bond_atom_site_label_1
_geom_bond_atom_site_label_2
_geom_bond_distance
_geom_bond_site_symmetry_1
_geom_bond_site_symmetry_2
_geom_bond_publ_flag
S45 C44 1.6450(10) . . ?
S55 C54 1.6470(10) . . ?
O6 C5 1.4070(10) . . ?
O6 C7 1.4260(10) . . ?
O9 C8 1.388(2) . . ?
O9 C10 1.409(2) . . ?
O12 C11 1.389(2) . . ?
O12 C13 1.3850(10) . . ?
O22 C21 1.3520(10) . . ?
O22 C23 1.4210(10) . . ?
O25 C24 1.3820(10) . . ?
O25 C26 1.335(2) . . ?
O28 C27 1.407(2) . . ?
O28 C29 1.350(2) . . ?
O31 C30 1.413(2) . . ?
O31 C32 1.381(2) . . ?
O34 C33 1.4250(10) . . ?
O34 C35 1.3730(10) . . ?
O63 C64 1.2080(10) . . ?
N3 C4 1.4430(10) . . ?
N3 C40 1.4340(10) . . ?
N3 C41 1.4610(10) . . ?
N15 C14 1.4500(10) . . ?
N15 C16 1.4450(10) . . ?
N43 C19 1.4240(10) . . ?
N43 C44 1.3640(10) . . ?
N46 C44 1.3520(10) . . ?
N46 C47 1.4270(10) . . ?
N53 C37 1.4140(10) . . ?
N53 C54 1.3540(10) . . ?
N56 C54 1.3550(10) . . ?
N56 C57 1.4100(10) . . ?
C7 C8 1.482(2) . . ?
C10 C11 1.410(2) . . ?
C16 C17 1.353(2) . . ?
C16 C21 1.4250(10) . . ?
C17 C18 1.405(2) . . ?
C18 C19 1.3770(10) . . ?
C19 C20 1.3570(10) . . ?
C20 C21 1.3970(10) . . ?
C26 C27 1.258(3) . . ?
C29 C30 1.390(2) . . ?
C32 C33 1.434(2) . . ?
C35 C36 1.3690(10) . . ?
C35 C40 1.4110(10) . . ?
C36 C37 1.373(2) . . ?
C37 C38 1.364(2) . . ?
C38 C39 1.371(2) . . ?
C39 C40 1.3720(10) . . ?
C47 C48 1.395(2) . . ?
C47 C52 1.3740(10) . . ?
C48 C49 1.366(2) . . ?
C49 C50 1.339(2) . . ?
C50 C51 1.336(2) . . ?
C51 C52 1.377(2) . . ?
C57 C58 1.3950(10) . . ?
C57 C62 1.3560(10) . . ?
C58 C59 1.392(2) . . ?
C59 C60 1.371(2) . . ?
C60 C61 1.348(2) . . ?
C61 C62 1.406(2) . . ?
C64 C65 1.459(2) . . ?
C64 C66 1.411(2) . . ?
N43 H43 0.882(7) . . ?
N46 H46 0.9601(9) . . ?
N53 H53 0.9598(9) . . ?
N56 H56 0.9599(9) . . ?
C5 H5A 0.9610(10) . . ?
C5 H5B 0.9590(10) . . ?
C7 H7A 0.9610(10) . . ?
C7 H7B 0.9590(10) . . ?
C8 H8B 0.736(10) . . ?
C10 H10A 0.9590(10) . . ?
C10 H10B 0.959(2) . . ?
C11 H11A 0.9590(10) . . ?
C11 H11B 0.961(2) . . ?
C13 H13A 0.9600(10) . . ?
C13 H13B 0.9590(10) . . ?
C14 H14A 0.793(7) . . ?
C17 H17 0.940(8) . . ?
C18 H18 0.9600(10) . . ?
C20 H20 0.9600(10) . . ?
C23 H23A 0.948(8) . . ?
C23 H23B 0.979(8) . . ?
C24 H24A 0.873(9) . . ?
C26 H26A 0.960(3) . . ?
C26 H26B 0.958(2) . . ?
C27 H27A 0.959(2) . . ?
C27 H27B 0.960(2) . . ?
C29 H29A 0.959(2) . . ?
C29 H29B 0.960(2) . . ?
C30 H30A 0.961(2) . . ?
C30 H30B 0.961(2) . . ?
C32 H32A 0.9610(10) . . ?
C32 H32B 0.961(2) . . ?
C33 H33A 0.882(9) . . ?
C36 H36 0.920(7) . . ?
C38 H38 0.853(7) . . ?
C39 H39 0.9600(10) . . ?
C41 H41A 0.9590(10) . . ?
C41 H41B 0.9590(10) . . ?
C41 H41C 0.9610(10) . . ?
C42 H42C 0.730(7) . . ?
C49 H49 0.9600(10) . . ?
C50 H50 0.9600(10) . . ?
C51 H51 0.960(2) . . ?
C52 H52 0.9600(10) . . ?
C58 H58 0.9600(10) . . ?
C59 H59 0.9600(10) . . ?
C60 H60 0.900(10) . . ?
C62 H62 0.9600(10) . . ?
C65 H65A 0.960(2) . . ?
C65 H65B 0.960(2) . . ?
C65 H65C 0.9600(10) . . ?
C66 H66A 0.959(2) . . ?
C66 H66B 0.960(2) . . ?
C66 H66C 0.960(3) . . ?

loop_
_cod_related_entry_id
_cod_related_entry_database
_cod_related_entry_code
1 ChemSpider 21142096
